data_7153525
loop_
_publ_author_name
'Hardie, Michaele J.'
'Mills, Rachael M.'
'Sumby, Christopher J.'

_publ_section_title
;
 Building blocks for cyclotriveratrylene-based coordination networks
;
_journal_issue 20
_journal_name_full 'Organic &amp;  Biomolecular Chemistry'
_journal_page_first 2958
_journal_page_last 2964
_journal_paper_doi 10.1039/b407165d
_journal_volume 2
_journal_year 2004
_chemical_formula_sum 'C58 H51 N5 O6'
_chemical_formula_weight 914.04
_chemical_name_common 'tris(8-quinolinylmethyl)cyclotriguaiacylene) aceonitrile solvate'
_chemical_name_systematic
;
?
;
_space_group_IT_number 2
_symmetry_cell_setting triclinic
_symmetry_space_group_name_Hall '-P 1'
_symmetry_space_group_name_H-M 'P -1'
_atom_sites_solution_hydrogens geom
_atom_sites_solution_primary direct
_atom_sites_solution_secondary difmap
_audit_creation_method SHELXL-97
_cell_angle_alpha 104.18(3)
_cell_angle_beta 98.27(3)
_cell_angle_gamma 109.89(3)
_cell_formula_units_Z 2
_cell_length_a 12.036(2)
_cell_length_b 12.090(2)
_cell_length_c 18.469(4)
_cell_measurement_temperature 150(2)
_cell_volume 2372.9(11)
_computing_cell_refinement 'DENZO-SMN (Otwinowski & Minor, 1996)'
_computing_data_collection 'COLLECT (Nonius, 1999)'
_computing_data_reduction 'DENZO-SMN (Otwinowski & Minor, 1996)'
_computing_molecular_graphics 'XSeed (Barbour, 2001)'
_computing_publication_material 'local program'
_computing_structure_refinement 'SHELXL-97 (Sheldrick, 1997)'
_computing_structure_solution 'SHELXS-97 (Sheldrick, 1990)'
_diffrn_ambient_temperature 293(2)
_diffrn_measured_fraction_theta_full 0.997
_diffrn_measured_fraction_theta_max 0.997
_diffrn_measurement_device_type
;
Nonius KappaCCD area detector diffractometer
;
_diffrn_measurement_method 'phi and omega scans'
_diffrn_radiation_monochromator graphite
_diffrn_radiation_source 'fine-focus sealed tube'
_diffrn_radiation_type MoK\a
_diffrn_radiation_wavelength 0.71073
_diffrn_reflns_av_R_equivalents 0.1563
_diffrn_reflns_av_sigmaI/netI 0.0895
_diffrn_reflns_limit_h_max 14
_diffrn_reflns_limit_h_min -14
_diffrn_reflns_limit_k_max 14
_diffrn_reflns_limit_k_min -14
_diffrn_reflns_limit_l_max 21
_diffrn_reflns_limit_l_min -21
_diffrn_reflns_number 38302
_diffrn_reflns_theta_full 25.00
_diffrn_reflns_theta_max 25.00
_diffrn_reflns_theta_min 2.35
_exptl_absorpt_coefficient_mu 0.084
_exptl_absorpt_correction_T_max 0.996
_exptl_absorpt_correction_T_min 0.432
_exptl_absorpt_correction_type multi-scan
_exptl_absorpt_process_details
;
Using multiple and symmetry-related data measurements via the program SORTAV
See R.H. Blessing, Acta Cryst (1995), A51, 33-38
;
_exptl_crystal_colour 'pale brown'
_exptl_crystal_density_diffrn 1.279
_exptl_crystal_density_method 'not measured'
_exptl_crystal_description block
_exptl_crystal_F_000 964
_exptl_crystal_size_max 0.49
_exptl_crystal_size_mid 0.43
_exptl_crystal_size_min 0.30
_refine_diff_density_max 0.599
_refine_diff_density_min -0.541
_refine_diff_density_rms 0.084
_refine_ls_extinction_method none
_refine_ls_goodness_of_fit_ref 1.056
_refine_ls_hydrogen_treatment mixed
_refine_ls_matrix_type full
_refine_ls_number_parameters 633
_refine_ls_number_reflns 8349
_refine_ls_number_restraints 0
_refine_ls_restrained_S_all 1.056
_refine_ls_R_factor_all 0.0799
_refine_ls_R_factor_gt 0.0627
_refine_ls_shift/su_max 0.000
_refine_ls_shift/su_mean 0.000
_refine_ls_structure_factor_coef Fsqd
_refine_ls_weighting_details 'calc w=1/[\s^2^(Fo^2^)+(0.0853P)^2^+0.7401P] where P=(Fo^2^+2Fc^2^)/3'
_refine_ls_weighting_scheme calc
_refine_ls_wR_factor_gt 0.1623
_refine_ls_wR_factor_ref 0.1780
_reflns_number_gt 6554
_reflns_number_total 8349
_reflns_threshold_expression >2sigma(I)
_cod_data_source_file b407165dsup1.cif
_cod_data_source_block compound_13
_cod_depositor_comments
;
The following automatic conversions were performed:

'_symmetry_cell_setting' value 'Triclinic' changed to 'triclinic'
according to /home/saulius/struct/CIF-dictionaries/cif_core.dic
dictionary named 'cif_core.dic' version 2.4.2 from 2011-04-26.

Automatic conversion script
Id: cif_fix_values 1891 2012-01-12 08:04:46Z andrius 
;
_cod_original_cell_volume 2372.9(8)
_cod_original_sg_symbol_H-M P-1
_cod_database_code 7153525

loop_
_symmetry_equiv_pos_as_xyz
'x, y, z'
'-x, -y, -z'

loop_
_atom_site_label
_atom_site_type_symbol
_atom_site_fract_x
_atom_site_fract_y
_atom_site_fract_z
_atom_site_U_iso_or_equiv
_atom_site_adp_type
_atom_site_occupancy
_atom_site_symmetry_multiplicity
_atom_site_calc_flag
_atom_site_refinement_flags
_atom_site_disorder_assembly
_atom_site_disorder_group
O1 O 1.06195(13) 0.45435(14) -0.33916(9) 0.0436(4) Uani 1 1 d . . .
O2 O 1.18201(14) 0.44692(15) -0.21208(9) 0.0510(4) Uani 1 1 d . . .
O3 O 0.93626(13) 0.17786(13) 0.01470(8) 0.0374(3) Uani 1 1 d . A .
O4 O 0.69929(14) 0.11128(15) -0.01325(9) 0.0447(4) Uani 1 1 d . . .
O5 O 0.35851(13) 0.12883(15) -0.34474(9) 0.0431(4) Uani 1 1 d . . .
O6 O 0.47292(13) 0.21773(14) -0.43959(9) 0.0411(4) Uani 1 1 d . A .
N1 N 0.82445(16) 0.57574(17) -0.44827(11) 0.0412(4) Uani 1 1 d . . .
N2 N 1.09569(16) 0.46725(16) 0.07513(11) 0.0391(4) Uani 1 1 d . A .
N3 N 0.27085(16) 0.09445(17) -0.13646(11) 0.0418(4) Uani 1 1 d . . .
N57 N 0.4796(3) 0.4231(3) 0.38213(16) 0.0798(8) Uani 1 1 d . . .
N60 N 1.3672(3) 0.8145(4) -0.1974(2) 0.1258(15) Uani 1 1 d . . .
C1 C 0.88768(18) 0.12682(19) -0.35391(11) 0.0327(4) Uani 1 1 d . . .
C2 C 0.92481(18) 0.23804(19) -0.37147(12) 0.0341(5) Uani 1 1 d . . .
H2 H 0.8812 0.2416 -0.4161 0.041 Uiso 1 1 calc R . .
C3 C 1.02355(18) 0.3423(2) -0.32509(12) 0.0364(5) Uani 1 1 d . . .
C4 C 1.08942(18) 0.3370(2) -0.25772(13) 0.0382(5) Uani 1 1 d . . .
C5 C 1.05758(18) 0.2273(2) -0.24153(12) 0.0364(5) Uani 1 1 d . . .
H5 H 1.1046 0.2232 -0.1985 0.044 Uiso 1 1 calc R . .
C6 C 0.95553(18) 0.1204(2) -0.28827(12) 0.0343(5) Uani 1 1 d . . .
C7 C 0.91977(19) 0.00776(19) -0.26056(13) 0.0360(5) Uani 1 1 d . . .
H7A H 0.9925 -0.0041 -0.2406 0.043 Uiso 1 1 calc R . .
H7B H 0.8680 -0.0655 -0.3036 0.043 Uiso 1 1 calc R . .
C8 C 0.85204(18) 0.02439(17) -0.19775(12) 0.0322(4) Uani 1 1 d . . .
C9 C 0.92337(19) 0.08602(18) -0.12146(12) 0.0332(5) Uani 1 1 d . A .
H9 H 1.0072 0.1071 -0.1116 0.040 Uiso 1 1 calc R . .
C10 C 0.87274(19) 0.11629(18) -0.06062(12) 0.0333(5) Uani 1 1 d . . .
C11 C 0.74609(19) 0.0816(2) -0.07554(12) 0.0361(5) Uani 1 1 d . A .
C12 C 0.67493(19) 0.01721(19) -0.14981(12) 0.0361(5) Uani 1 1 d . . .
H12 H 0.5907 -0.0081 -0.1587 0.043 Uiso 1 1 calc R A .
C13 C 0.72547(19) -0.01138(18) -0.21226(12) 0.0335(5) Uani 1 1 d . A .
C14 C 0.63767(19) -0.08012(19) -0.29137(12) 0.0364(5) Uani 1 1 d . . .
H14A H 0.5644 -0.1402 -0.2860 0.044 Uiso 1 1 calc R A .
H14B H 0.6748 -0.1256 -0.3237 0.044 Uiso 1 1 calc R . .
C15 C 0.60136(18) 0.00245(18) -0.33227(11) 0.0325(4) Uani 1 1 d . A .
C16 C 0.50224(18) 0.03207(19) -0.31655(12) 0.0358(5) Uani 1 1 d . . .
H16 H 0.4644 0.0041 -0.2803 0.043 Uiso 1 1 calc R A .
C17 C 0.45944(18) 0.10138(19) -0.35336(12) 0.0345(5) Uani 1 1 d . A .
C18 C 0.51867(18) 0.14718(18) -0.40660(12) 0.0336(5) Uani 1 1 d . . .
C19 C 0.61557(18) 0.11774(18) -0.42239(11) 0.0327(4) Uani 1 1 d . A .
H19 H 0.6537 0.1464 -0.4584 0.039 Uiso 1 1 calc R . .
C20 C 0.65853(17) 0.04575(17) -0.38579(11) 0.0313(4) Uani 1 1 d . . .
C21 C 0.76921(18) 0.02309(19) -0.40492(12) 0.0342(5) Uani 1 1 d . A .
H21A H 0.7660 -0.0549 -0.3982 0.041 Uiso 1 1 calc R . .
H21B H 0.7672 0.0167 -0.4585 0.041 Uiso 1 1 calc R . .
C22 C 0.97506(19) 0.4699(2) -0.39224(13) 0.0374(5) Uani 1 1 d . . .
H22A H 0.9021 0.4612 -0.3736 0.045 Uiso 1 1 calc R . .
H22B H 0.9524 0.4067 -0.4418 0.045 Uiso 1 1 calc R . .
C23 C 1.02889(19) 0.5962(2) -0.40110(12) 0.0358(5) Uani 1 1 d . . .
C24 C 1.1523(2) 0.6623(2) -0.38520(13) 0.0424(5) Uani 1 1 d . . .
H24 H 1.2059 0.6296 -0.3667 0.051 Uiso 1 1 calc R . .
C25 C 1.1994(2) 0.7790(2) -0.39646(14) 0.0480(6) Uani 1 1 d . . .
H25 H 1.2833 0.8226 -0.3850 0.058 Uiso 1 1 calc R . .
C26 C 1.1227(2) 0.8285(2) -0.42398(13) 0.0451(6) Uani 1 1 d . . .
H26 H 1.1548 0.9063 -0.4301 0.054 Uiso 1 1 calc R . .
C27 C 0.9097(2) 0.8034(2) -0.47741(14) 0.0495(6) Uani 1 1 d . . .
H27 H 0.9369 0.8786 -0.4873 0.059 Uiso 1 1 calc R . .
C28 C 0.7889(2) 0.7331(2) -0.49559(15) 0.0516(6) Uani 1 1 d . . .
H28 H 0.7324 0.7587 -0.5187 0.062 Uiso 1 1 calc R . .
C29 C 0.7505(2) 0.6205(2) -0.47888(15) 0.0490(6) Uani 1 1 d . . .
H29 H 0.6670 0.5744 -0.4902 0.059 Uiso 1 1 calc R . .
C30 C 0.94729(19) 0.64575(19) -0.43116(12) 0.0360(5) Uani 1 1 d . . .
C31 C 0.9946(2) 0.7624(2) -0.44335(13) 0.0405(5) Uani 1 1 d . . .
C32 C 1.2332(3) 0.4534(3) -0.13651(15) 0.0599(7) Uani 1 1 d . . .
H32A H 1.1694 0.4279 -0.1110 0.090 Uiso 1 1 calc R . .
H32B H 1.2885 0.5370 -0.1082 0.090 Uiso 1 1 calc R . .
H32C H 1.2767 0.3996 -0.1390 0.090 Uiso 1 1 calc R . .
C33 C 1.06669(19) 0.21768(19) 0.03030(13) 0.0378(5) Uani 1 1 d . . .
H33A H 1.0977 0.2630 -0.0040 0.045 Uiso 1 1 calc R A .
H33B H 1.0887 0.1463 0.0219 0.045 Uiso 1 1 calc R . .
C34 C 1.12110(18) 0.29940(19) 0.11253(12) 0.0348(5) Uani 1 1 d . A .
C35 C 1.1610(2) 0.2560(2) 0.16824(14) 0.0471(6) Uani 1 1 d . . .
H35 H 1.1527 0.1737 0.1550 0.057 Uiso 1 1 calc R A .
C36 C 1.2143(2) 0.3326(2) 0.24533(15) 0.0531(6) Uani 1 1 d . A .
H36 H 1.2398 0.3005 0.2824 0.064 Uiso 1 1 calc R . .
C37 C 1.2286(2) 0.4536(2) 0.26549(13) 0.0435(5) Uani 1 1 d . . .
H37 H 1.2646 0.5040 0.3164 0.052 Uiso 1 1 calc R A .
C38 C 1.20487(19) 0.6287(2) 0.22665(13) 0.0391(5) Uani 1 1 d . . .
H38 H 1.2411 0.6830 0.2766 0.047 Uiso 1 1 calc R A .
C39 C 1.1667(2) 0.6697(2) 0.16944(15) 0.0461(6) Uani 1 1 d . A .
H39 H 1.1767 0.7522 0.1796 0.055 Uiso 1 1 calc R . .
C40 C 1.1119(2) 0.5852(2) 0.09471(15) 0.0480(6) Uani 1 1 d . . .
H40 H 1.0852 0.6145 0.0564 0.058 Uiso 1 1 calc R A .
C41 C 1.13404(17) 0.42548(18) 0.13239(12) 0.0321(4) Uani 1 1 d . . .
C42 C 1.18915(18) 0.50359(19) 0.20984(12) 0.0346(5) Uani 1 1 d . A .
C43 C 0.5765(6) 0.0863(10) -0.0273(3) 0.191(6) Uani 0.728(8) 1 d P A 1
H43A H 0.5528 0.0971 0.0206 0.286 Uiso 0.728(8) 1 calc PR A 1
H43B H 0.5315 0.0024 -0.0602 0.286 Uiso 0.728(8) 1 calc PR A 1
H43C H 0.5595 0.1419 -0.0521 0.286 Uiso 0.728(8) 1 calc PR A 1
C43B C 0.7000(11) 0.2338(10) 0.0076(7) 0.066(4) Uiso 0.272(8) 1 d P A 2
H43D H 0.7827 0.2936 0.0246 0.099 Uiso 0.272(8) 1 calc PR A 2
H43E H 0.6598 0.2443 0.0486 0.099 Uiso 0.272(8) 1 calc PR A 2
H43F H 0.6579 0.2456 -0.0363 0.099 Uiso 0.272(8) 1 calc PR A 2
C44 C 0.3113(2) 0.1121(2) -0.27974(13) 0.0421(5) Uani 1 1 d . . .
H44A H 0.3051 0.0321 -0.2752 0.051 Uiso 1 1 calc R . .
H44B H 0.2300 0.1123 -0.2879 0.051 Uiso 1 1 calc R . .
C45 C 0.39109(19) 0.2126(2) -0.20551(13) 0.0384(5) Uani 1 1 d . . .
C46 C 0.4849(2) 0.3161(2) -0.20457(14) 0.0443(5) Uani 1 1 d . . .
H46 H 0.5014 0.3253 -0.2509 0.053 Uiso 1 1 calc R . .
C47 C 0.5573(2) 0.4095(2) -0.13474(15) 0.0493(6) Uani 1 1 d . . .
H47 H 0.6202 0.4795 -0.1357 0.059 Uiso 1 1 calc R . .
C48 C 0.5359(2) 0.3980(2) -0.06651(15) 0.0499(6) Uani 1 1 d . . .
H48 H 0.5846 0.4600 -0.0209 0.060 Uiso 1 1 calc R . .
C49 C 0.4136(2) 0.2732(2) 0.00539(15) 0.0503(6) Uani 1 1 d . . .
H49 H 0.4589 0.3328 0.0526 0.060 Uiso 1 1 calc R . .
C50 C 0.3224(2) 0.1684(2) 0.00281(15) 0.0514(6) Uani 1 1 d . . .
H50 H 0.3059 0.1535 0.0480 0.062 Uiso 1 1 calc R . .
C51 C 0.2526(2) 0.0818(2) -0.06993(15) 0.0480(6) Uani 1 1 d . . .
H51 H 0.1891 0.0108 -0.0708 0.058 Uiso 1 1 calc R . .
C52 C 0.36592(19) 0.1990(2) -0.13467(13) 0.0379(5) Uani 1 1 d . . .
C53 C 0.4400(2) 0.2923(2) -0.06380(14) 0.0429(5) Uani 1 1 d . . .
C54 C 0.5379(2) 0.2736(2) -0.48898(14) 0.0437(5) Uani 1 1 d . . .
H54A H 0.6204 0.3259 -0.4607 0.066 Uiso 1 1 calc R A .
H54B H 0.4990 0.3223 -0.5074 0.066 Uiso 1 1 calc R . .
H54C H 0.5377 0.2100 -0.5320 0.066 Uiso 1 1 calc R . .
C55 C 0.6146(7) 0.4888(9) 0.2958(5) 0.225(5) Uani 1 1 d . . .
H55A H 0.6260 0.5722 0.2981 0.338 Uiso 1 1 calc R . .
H55B H 0.5785 0.4352 0.2435 0.338 Uiso 1 1 calc R . .
H55C H 0.6921 0.4857 0.3137 0.338 Uiso 1 1 calc R . .
C56 C 0.5365(3) 0.4490(4) 0.3431(2) 0.0777(10) Uani 1 1 d . . .
C58 C 1.1483(3) 0.7392(3) -0.1847(2) 0.0833(10) Uani 1 1 d . . .
H58A H 1.1050 0.7797 -0.2086 0.125 Uiso 1 1 calc R . .
H58B H 1.1482 0.7578 -0.1311 0.125 Uiso 1 1 calc R . .
H58C H 1.1092 0.6512 -0.2095 0.125 Uiso 1 1 calc R . .
C59 C 1.2705(3) 0.7818(3) -0.19170(18) 0.0795(10) Uani 1 1 d . . .

loop_
_atom_site_aniso_label
_atom_site_aniso_U_11
_atom_site_aniso_U_22
_atom_site_aniso_U_33
_atom_site_aniso_U_23
_atom_site_aniso_U_13
_atom_site_aniso_U_12
O1 0.0356(8) 0.0427(9) 0.0413(9) 0.0178(7) -0.0017(7) 0.0034(7)
O2 0.0403(9) 0.0480(10) 0.0430(10) 0.0160(8) -0.0079(7) -0.0024(7)
O3 0.0364(8) 0.0354(8) 0.0294(8) 0.0035(6) 0.0028(6) 0.0078(6)
O4 0.0447(9) 0.0555(10) 0.0334(9) 0.0090(7) 0.0107(7) 0.0222(8)
O5 0.0343(8) 0.0573(10) 0.0369(9) 0.0110(8) 0.0097(6) 0.0194(7)
O6 0.0405(8) 0.0444(9) 0.0417(9) 0.0158(7) 0.0099(7) 0.0193(7)
N1 0.0387(10) 0.0403(10) 0.0397(11) 0.0066(9) 0.0091(8) 0.0141(8)
N2 0.0424(10) 0.0317(10) 0.0368(10) 0.0078(8) 0.0008(8) 0.0124(8)
N3 0.0416(10) 0.0375(10) 0.0465(12) 0.0110(9) 0.0139(9) 0.0161(8)
N57 0.0722(17) 0.097(2) 0.0537(16) 0.0235(15) 0.0084(13) 0.0167(15)
N60 0.0585(19) 0.170(4) 0.078(2) -0.005(2) 0.0182(16) -0.010(2)
C1 0.0355(11) 0.0351(11) 0.0276(11) 0.0044(9) 0.0102(8) 0.0167(9)
C2 0.0317(10) 0.0401(12) 0.0281(11) 0.0075(9) 0.0062(8) 0.0140(9)
C3 0.0327(11) 0.0390(12) 0.0352(12) 0.0129(10) 0.0087(9) 0.0105(9)
C4 0.0292(10) 0.0398(12) 0.0360(12) 0.0082(10) 0.0031(9) 0.0067(9)
C5 0.0318(10) 0.0451(12) 0.0307(11) 0.0107(10) 0.0052(8) 0.0151(9)
C6 0.0343(11) 0.0379(11) 0.0331(11) 0.0084(9) 0.0106(9) 0.0180(9)
C7 0.0391(11) 0.0325(11) 0.0350(12) 0.0057(9) 0.0052(9) 0.0176(9)
C8 0.0398(11) 0.0226(10) 0.0329(11) 0.0077(9) 0.0070(9) 0.0121(8)
C9 0.0361(11) 0.0242(10) 0.0360(12) 0.0084(9) 0.0053(9) 0.0100(8)
C10 0.0401(11) 0.0243(10) 0.0310(11) 0.0068(9) 0.0040(9) 0.0106(8)
C11 0.0432(12) 0.0355(11) 0.0310(12) 0.0102(9) 0.0098(9) 0.0171(9)
C12 0.0348(11) 0.0362(12) 0.0353(12) 0.0124(10) 0.0056(9) 0.0120(9)
C13 0.0410(11) 0.0218(10) 0.0346(12) 0.0084(9) 0.0055(9) 0.0104(8)
C14 0.0388(11) 0.0273(10) 0.0347(12) 0.0069(9) 0.0050(9) 0.0065(9)
C15 0.0341(10) 0.0241(10) 0.0262(10) 0.0003(8) 0.0005(8) 0.0037(8)
C16 0.0321(10) 0.0353(11) 0.0275(11) 0.0045(9) 0.0031(8) 0.0039(9)
C17 0.0300(10) 0.0336(11) 0.0299(11) 0.0009(9) 0.0029(8) 0.0085(8)
C18 0.0338(10) 0.0292(10) 0.0277(11) 0.0017(9) -0.0004(8) 0.0086(8)
C19 0.0326(10) 0.0291(10) 0.0249(10) 0.0014(8) 0.0028(8) 0.0050(8)
C20 0.0330(10) 0.0239(10) 0.0252(10) -0.0024(8) 0.0017(8) 0.0062(8)
C21 0.0407(11) 0.0311(11) 0.0267(11) 0.0031(9) 0.0065(9) 0.0141(9)
C22 0.0354(11) 0.0363(12) 0.0342(12) 0.0082(10) 0.0044(9) 0.0102(9)
C23 0.0405(11) 0.0341(11) 0.0259(11) 0.0042(9) 0.0072(9) 0.0105(9)
C24 0.0381(12) 0.0434(13) 0.0350(12) 0.0082(10) 0.0052(9) 0.0079(10)
C25 0.0427(13) 0.0437(13) 0.0373(13) 0.0058(11) 0.0057(10) -0.0007(10)
C26 0.0568(14) 0.0315(12) 0.0341(12) 0.0056(10) 0.0104(10) 0.0056(10)
C27 0.0690(17) 0.0370(13) 0.0467(15) 0.0099(11) 0.0189(12) 0.0265(12)
C28 0.0601(16) 0.0486(14) 0.0512(15) 0.0101(12) 0.0119(12) 0.0322(13)
C29 0.0467(13) 0.0493(14) 0.0504(15) 0.0097(12) 0.0113(11) 0.0224(11)
C30 0.0421(12) 0.0328(11) 0.0272(11) 0.0024(9) 0.0102(9) 0.0121(9)
C31 0.0518(13) 0.0319(11) 0.0308(12) 0.0017(9) 0.0125(10) 0.0130(10)
C32 0.0579(16) 0.0519(15) 0.0450(15) 0.0103(12) -0.0134(12) 0.0057(12)
C33 0.0383(11) 0.0303(11) 0.0379(12) 0.0040(9) 0.0049(9) 0.0117(9)
C34 0.0348(11) 0.0290(11) 0.0337(11) 0.0064(9) 0.0031(9) 0.0091(8)
C35 0.0566(14) 0.0320(12) 0.0449(14) 0.0104(11) -0.0004(11) 0.0144(10)
C36 0.0674(16) 0.0470(14) 0.0391(14) 0.0168(12) -0.0019(12) 0.0195(12)
C37 0.0464(13) 0.0439(13) 0.0297(12) 0.0063(10) 0.0015(9) 0.0119(10)
C38 0.0351(11) 0.0343(12) 0.0374(12) -0.0022(10) 0.0076(9) 0.0109(9)
C39 0.0473(13) 0.0311(12) 0.0552(15) 0.0060(11) 0.0085(11) 0.0167(10)
C40 0.0541(14) 0.0376(13) 0.0482(15) 0.0127(11) -0.0004(11) 0.0188(11)
C41 0.0299(10) 0.0312(11) 0.0312(11) 0.0076(9) 0.0056(8) 0.0097(8)
C42 0.0318(10) 0.0353(11) 0.0313(11) 0.0050(9) 0.0066(9) 0.0110(9)
C43 0.128(6) 0.438(16) 0.044(3) 0.004(5) 0.011(3) 0.210(9)
C44 0.0342(11) 0.0469(13) 0.0383(13) 0.0068(10) 0.0110(9) 0.0113(10)
C45 0.0335(11) 0.0384(12) 0.0420(13) 0.0072(10) 0.0108(9) 0.0157(9)
C46 0.0414(12) 0.0425(13) 0.0466(14) 0.0095(11) 0.0163(10) 0.0144(10)
C47 0.0370(12) 0.0390(13) 0.0598(17) 0.0047(12) 0.0154(11) 0.0069(10)
C48 0.0404(13) 0.0444(14) 0.0478(15) -0.0022(11) 0.0019(11) 0.0116(10)
C49 0.0582(15) 0.0508(15) 0.0395(14) 0.0056(11) 0.0065(11) 0.0267(12)
C50 0.0626(16) 0.0575(16) 0.0443(15) 0.0193(13) 0.0175(12) 0.0319(13)
C51 0.0521(14) 0.0465(14) 0.0541(16) 0.0196(12) 0.0210(12) 0.0241(11)
C52 0.0348(11) 0.0360(12) 0.0416(13) 0.0070(10) 0.0077(9) 0.0165(9)
C53 0.0417(12) 0.0433(13) 0.0403(13) 0.0060(10) 0.0063(10) 0.0194(10)
C54 0.0456(13) 0.0429(13) 0.0425(13) 0.0157(11) 0.0084(10) 0.0167(10)
C55 0.253(8) 0.420(12) 0.273(9) 0.292(10) 0.219(7) 0.265(9)
C56 0.085(2) 0.105(3) 0.080(2) 0.055(2) 0.0376(19) 0.056(2)
C58 0.068(2) 0.088(2) 0.062(2) -0.0101(17) 0.0261(16) 0.0113(17)
C59 0.065(2) 0.082(2) 0.0496(18) -0.0084(16) 0.0170(15) -0.0015(16)

loop_
_atom_type_symbol
_atom_type_description
_atom_type_scat_dispersion_real
_atom_type_scat_dispersion_imag
_atom_type_scat_source
C C 0.0033 0.0016 'International Tables Vol C Tables 4.2.6.8 and 6.1.1.4'
H H 0.0000 0.0000 'International Tables Vol C Tables 4.2.6.8 and 6.1.1.4'
N N 0.0061 0.0033 'International Tables Vol C Tables 4.2.6.8 and 6.1.1.4'
O O 0.0106 0.0060 'International Tables Vol C Tables 4.2.6.8 and 6.1.1.4'

loop_
_geom_angle_atom_site_label_1
_geom_angle_atom_site_label_2
_geom_angle_atom_site_label_3
_geom_angle
C3 O1 C22 115.49(16)
C4 O2 C32 117.22(18)
C10 O3 C33 116.36(16)
C11 O4 C43 117.7(3)
C11 O4 C43B 114.9(5)
C43 O4 C43B 78.6(6)
C17 O5 C44 117.96(16)
C18 O6 C54 116.94(16)
C29 N1 C30 116.8(2)
C40 N2 C41 116.9(2)
C51 N3 C52 117.3(2)
C6 C1 C2 118.8(2)
C6 C1 C21 123.95(18)
C2 C1 C21 117.13(18)
C3 C2 C1 122.38(19)
C2 C3 O1 124.45(19)
C2 C3 C4 118.82(19)
O1 C3 C4 116.72(19)
C5 C4 O2 125.21(19)
C5 C4 C3 119.5(2)
O2 C4 C3 115.31(19)
C4 C5 C6 121.96(19)
C1 C6 C5 118.50(19)
C1 C6 C7 123.52(19)
C5 C6 C7 117.79(18)
C6 C7 C8 110.65(16)
C13 C8 C9 119.02(19)
C13 C8 C7 123.86(19)
C9 C8 C7 117.01(18)
C10 C9 C8 122.06(19)
O3 C10 C9 125.42(19)
O3 C10 C11 115.88(18)
C9 C10 C11 118.70(19)
O4 C11 C12 123.54(19)
O4 C11 C10 116.82(19)
C12 C11 C10 119.6(2)
C11 C12 C13 122.2(2)
C8 C13 C12 118.34(19)
C8 C13 C14 124.54(19)
C12 C13 C14 117.12(18)
C13 C14 C15 114.69(17)
C20 C15 C16 118.81(18)
C20 C15 C14 123.30(18)
C16 C15 C14 117.85(18)
C17 C16 C15 121.93(19)
C16 C17 O5 125.78(19)
C16 C17 C18 119.30(18)
O5 C17 C18 114.89(18)
O6 C18 C19 125.07(18)
O6 C18 C17 116.08(18)
C19 C18 C17 118.84(18)
C18 C19 C20 122.06(19)
C15 C20 C19 119.03(18)
C15 C20 C21 123.10(18)
C19 C20 C21 117.84(17)
C1 C21 C20 111.61(17)
O1 C22 C23 109.51(17)
C24 C23 C30 119.1(2)
C24 C23 C22 122.8(2)
C30 C23 C22 118.02(19)
C23 C24 C25 121.1(2)
C26 C25 C24 120.5(2)
C25 C26 C31 120.6(2)
C28 C27 C31 120.0(2)
C27 C28 C29 118.7(2)
N1 C29 C28 124.6(2)
N1 C30 C31 122.7(2)
N1 C30 C23 117.57(18)
C31 C30 C23 119.7(2)
C27 C31 C26 123.9(2)
C27 C31 C30 117.2(2)
C26 C31 C30 118.9(2)
O3 C33 C34 108.58(17)
C35 C34 C41 119.4(2)
C35 C34 C33 121.16(19)
C41 C34 C33 119.38(18)
C34 C35 C36 121.6(2)
C37 C36 C35 120.0(2)
C36 C37 C42 120.7(2)
C39 C38 C42 119.5(2)
C38 C39 C40 118.8(2)
N2 C40 C39 124.5(2)
N2 C41 C42 122.56(18)
N2 C41 C34 118.21(19)
C42 C41 C34 119.20(18)
C38 C42 C37 123.3(2)
C38 C42 C41 117.60(19)
C37 C42 C41 119.04(19)
O5 C44 C45 112.08(18)
C46 C45 C52 119.2(2)
C46 C45 C44 122.3(2)
C52 C45 C44 118.56(19)
C45 C46 C47 121.4(2)
C48 C47 C46 120.6(2)
C47 C48 C53 120.7(2)
C50 C49 C53 119.9(2)
C49 C50 C51 118.6(2)
N3 C51 C50 124.7(2)
N3 C52 C45 118.6(2)
N3 C52 C53 121.7(2)
C45 C52 C53 119.7(2)
C49 C53 C48 123.8(2)
C49 C53 C52 117.7(2)
C48 C53 C52 118.6(2)
N57 C56 C55 176.8(6)
N60 C59 C58 179.4(5)

loop_
_geom_bond_atom_site_label_1
_geom_bond_atom_site_label_2
_geom_bond_distance
O1 C3 1.377(3)
O1 C22 1.421(3)
O2 C4 1.375(3)
O2 C32 1.414(3)
O3 C10 1.369(3)
O3 C33 1.438(3)
O4 C11 1.375(3)
O4 C43 1.375(5)
O4 C43B 1.433(11)
O5 C17 1.384(2)
O5 C44 1.429(3)
O6 C18 1.371(2)
O6 C54 1.431(3)
N1 C29 1.318(3)
N1 C30 1.373(3)
N2 C40 1.320(3)
N2 C41 1.366(3)
N3 C51 1.314(3)
N3 C52 1.376(3)
N57 C56 1.092(4)
N60 C59 1.125(4)
C1 C6 1.395(3)
C1 C2 1.400(3)
C1 C21 1.520(3)
C2 C3 1.376(3)
C3 C4 1.404(3)
C4 C5 1.370(3)
C5 C6 1.411(3)
C6 C7 1.519(3)
C7 C8 1.523(3)
C8 C13 1.399(3)
C8 C9 1.407(3)
C9 C10 1.384(3)
C10 C11 1.401(3)
C11 C12 1.381(3)
C12 C13 1.403(3)
C13 C14 1.518(3)
C14 C15 1.526(3)
C15 C20 1.389(3)
C15 C16 1.405(3)
C16 C17 1.379(3)
C17 C18 1.408(3)
C18 C19 1.379(3)
C19 C20 1.406(3)
C20 C21 1.520(3)
C22 C23 1.502(3)
C23 C24 1.373(3)
C23 C30 1.428(3)
C24 C25 1.411(3)
C25 C26 1.363(4)
C26 C31 1.416(3)
C27 C28 1.351(4)
C27 C31 1.413(3)
C28 C29 1.407(3)
C30 C31 1.418(3)
C33 C34 1.500(3)
C34 C35 1.363(3)
C34 C41 1.425(3)
C35 C36 1.409(4)
C36 C37 1.361(3)
C37 C42 1.416(3)
C38 C39 1.358(3)
C38 C42 1.407(3)
C39 C40 1.404(4)
C41 C42 1.420(3)
C44 C45 1.513(3)
C45 C46 1.365(3)
C45 C52 1.420(3)
C46 C47 1.411(4)
C47 C48 1.352(4)
C48 C53 1.419(3)
C49 C50 1.350(4)
C49 C53 1.414(3)
C50 C51 1.412(4)
C52 C53 1.427(3)
C55 C56 1.419(5)
C58 C59 1.420(5)
